data_2214960
loop_
_publ_author_name
'Yan, Huai-Yi'
'Hu, Tai-Qiu'

_publ_section_title Diaquabis(2-oxidopyridinium-3-carboxylate-\k^2^<i>O</i>^2^,<i>O</i>^3^)zinc(II)
_journal_coeditor_code BG2083
_journal_issue 9
_journal_name_full 'Acta Crystallographica Section E'
_journal_page_first m2325
_journal_page_last m2325
_journal_paper_doi 10.1107/S1600536807037750
_journal_volume 63
_journal_year 2007
_chemical_formula_iupac '[Zn (C6 H4 N O3)2 (H2 O)2]'
_chemical_formula_moiety 'C12 H12 N2 O8 Zn'
_chemical_formula_sum 'C12 H12 N2 O8 Zn'
_chemical_formula_weight 377.61
_chemical_name_systematic
;
Diaquabis(2-oxidopyridinium-3-carboxylate-\k^2^O^2^,O^3^)zinc(II)
;
_space_group_IT_number 14
_symmetry_cell_setting monoclinic
_symmetry_space_group_name_Hall '-P 2ybc'
_symmetry_space_group_name_H-M 'P 1 21/c 1'
_atom_sites_solution_hydrogens geom
_atom_sites_solution_primary direct
_atom_sites_solution_secondary difmap
_audit_creation_method SHELXL-97
_cell_angle_alpha 90.00
_cell_angle_beta 100.437(5)
_cell_angle_gamma 90.00
_cell_formula_units_Z 2
_cell_length_a 7.491(3)
_cell_length_b 12.316(4)
_cell_length_c 7.621(3)
_cell_measurement_reflns_used 899
_cell_measurement_temperature 298(2)
_cell_measurement_theta_max 23.6955
_cell_measurement_theta_min 2.7645
_cell_volume 691.5(4)
_computing_cell_refinement 'SAINT (Bruker, 1997)'
_computing_data_collection 'SMART (Bruker, 1997)'
_computing_data_reduction SAINT
_computing_molecular_graphics SHELXTL
_computing_publication_material SHELXTL
_computing_structure_refinement SHELXTL
_computing_structure_solution 'SHELXTL  (Bruker, 2001)'
_diffrn_ambient_temperature 298(2)
_diffrn_measured_fraction_theta_full 0.996
_diffrn_measured_fraction_theta_max 0.996
_diffrn_measurement_device_type 'Bruker SMART APEX CCD'
_diffrn_measurement_method '\f and \w'
_diffrn_radiation_monochromator graphite
_diffrn_radiation_source 'fine-focus sealed tube'
_diffrn_radiation_type MoK\a
_diffrn_radiation_wavelength 0.71073
_diffrn_reflns_av_R_equivalents 0.0476
_diffrn_reflns_av_sigmaI/netI 0.0566
_diffrn_reflns_limit_h_max 7
_diffrn_reflns_limit_h_min -9
_diffrn_reflns_limit_k_max 15
_diffrn_reflns_limit_k_min -15
_diffrn_reflns_limit_l_max 6
_diffrn_reflns_limit_l_min -9
_diffrn_reflns_number 3479
_diffrn_reflns_theta_full 25.99
_diffrn_reflns_theta_max 25.99
_diffrn_reflns_theta_min 2.76
_exptl_absorpt_coefficient_mu 1.824
_exptl_absorpt_correction_T_max 0.8387
_exptl_absorpt_correction_T_min 0.6687
_exptl_absorpt_correction_type multi-scan
_exptl_absorpt_process_details '(SADABS; Sheldrick, 1996)'
_exptl_crystal_colour colourless
_exptl_crystal_density_diffrn 1.814
_exptl_crystal_density_method 'not measured'
_exptl_crystal_description block
_exptl_crystal_F_000 384
_exptl_crystal_size_max 0.24
_exptl_crystal_size_mid 0.18
_exptl_crystal_size_min 0.10
_refine_diff_density_max 0.565
_refine_diff_density_min -0.401
_refine_ls_extinction_method none
_refine_ls_goodness_of_fit_ref 1.044
_refine_ls_hydrogen_treatment constr
_refine_ls_matrix_type full
_refine_ls_number_parameters 106
_refine_ls_number_reflns 1352
_refine_ls_number_restraints 3
_refine_ls_restrained_S_all 1.043
_refine_ls_R_factor_all 0.0551
_refine_ls_R_factor_gt 0.0415
_refine_ls_shift/su_max 0.000
_refine_ls_shift/su_mean 0.000
_refine_ls_structure_factor_coef Fsqd
_refine_ls_weighting_details 'calc w=1/[\s^2^(Fo^2^)+(0.0397P)^2^+0.1015P] where P=(Fo^2^+2Fc^2^)/3'
_refine_ls_weighting_scheme calc
_refine_ls_wR_factor_gt 0.0882
_refine_ls_wR_factor_ref 0.0926
_reflns_number_gt 1069
_reflns_number_total 1352
_reflns_threshold_expression I>2\s(I)
_cod_data_source_file bg2083.cif
_cod_data_source_block I
_cod_original_sg_symbol_H-M 'P 21/c'
_cod_database_code 2214960
_cod_database_fobs_code 2214960

loop_
_symmetry_equiv_pos_as_xyz
'x, y, z'
'-x, y+1/2, -z+1/2'
'-x, -y, -z'
'x, -y-1/2, z-1/2'

loop_
_atom_site_type_symbol
_atom_site_label
_atom_site_fract_x
_atom_site_fract_y
_atom_site_fract_z
_atom_site_U_iso_or_equiv
_atom_site_adp_type
_atom_site_calc_flag
_atom_site_refinement_flags
_atom_site_occupancy
Zn Zn1 0.5000 0.5000 0.0000 0.02360(19) Uani d S 1
O O3 0.7719(3) 0.45670(17) -0.0125(3) 0.0286(6) Uani d . 1
O O2 0.4399(3) 0.34197(17) -0.0143(3) 0.0292(6) Uani d . 1
N N1 1.0205(4) 0.3608(2) 0.1060(4) 0.0311(7) Uani d . 1
H H4 1.0815 0.4196 0.1018 0.037 Uiso d R 1
O O1 0.4702(3) 0.16478(17) -0.0133(3) 0.0311(6) Uani d . 1
O O4 0.5772(4) 0.49450(16) 0.2831(3) 0.0380(7) Uani d D 1
H H6 0.5680 0.5530 0.3379 0.057 Uiso d RD 1
H H5 0.5382 0.4413 0.3350 0.057 Uiso d RD 1
C C5 0.5381(4) 0.2586(3) 0.0077(4) 0.0228(8) Uani d . 1
C C4 0.7405(5) 0.2668(2) 0.0606(4) 0.0223(7) Uani d . 1
C C3 0.8381(5) 0.1755(3) 0.1208(5) 0.0314(8) Uani d . 1
H H1 0.7760 0.1103 0.1241 0.038 Uiso calc R 1
C C6 0.8375(4) 0.3666(2) 0.0498(4) 0.0227(7) Uani d . 1
C C1 1.1143(5) 0.2713(3) 0.1673(5) 0.0364(9) Uani d . 1
H H3 1.2396 0.2746 0.2030 0.044 Uiso calc R 1
C C2 1.0253(5) 0.1758(3) 0.1770(5) 0.0394(10) Uani d . 1
H H2 1.0874 0.1130 0.2197 0.047 Uiso calc R 1

loop_
_atom_site_aniso_label
_atom_site_aniso_U_11
_atom_site_aniso_U_22
_atom_site_aniso_U_33
_atom_site_aniso_U_12
_atom_site_aniso_U_13
_atom_site_aniso_U_23
Zn1 0.0219(3) 0.0139(3) 0.0354(4) -0.0001(2) 0.0063(2) 0.0005(2)
O3 0.0201(12) 0.0185(12) 0.0485(16) 0.0002(10) 0.0099(11) 0.0047(11)
O2 0.0235(13) 0.0132(12) 0.0500(17) -0.0005(9) 0.0040(11) -0.0004(10)
N1 0.0239(17) 0.0284(16) 0.041(2) -0.0038(12) 0.0047(13) 0.0047(13)
O1 0.0294(15) 0.0143(12) 0.0481(17) -0.0043(9) 0.0030(12) -0.0012(10)
O4 0.0605(19) 0.0224(13) 0.0321(15) -0.0024(12) 0.0107(13) -0.0018(11)
C5 0.025(2) 0.0215(18) 0.0217(18) 0.0005(13) 0.0047(15) 0.0018(13)
C4 0.0251(18) 0.0194(16) 0.0229(18) 0.0008(14) 0.0057(14) 0.0011(13)
C3 0.034(2) 0.0257(19) 0.035(2) 0.0005(15) 0.0062(16) 0.0052(15)
C6 0.0184(17) 0.0271(18) 0.0235(18) 0.0024(13) 0.0059(14) -0.0004(14)
C1 0.0199(19) 0.047(2) 0.042(2) 0.0052(16) 0.0042(16) 0.0102(18)
C2 0.032(2) 0.036(2) 0.049(3) 0.0134(17) 0.0055(18) 0.0166(17)

loop_
_atom_type_symbol
_atom_type_description
_atom_type_scat_dispersion_real
_atom_type_scat_dispersion_imag
_atom_type_scat_source
C C 0.0033 0.0016 'International Tables Vol C Tables 4.2.6.8 and 6.1.1.4'
H H 0.0000 0.0000 'International Tables Vol C Tables 4.2.6.8 and 6.1.1.4'
N N 0.0061 0.0033 'International Tables Vol C Tables 4.2.6.8 and 6.1.1.4'
O O 0.0106 0.0060 'International Tables Vol C Tables 4.2.6.8 and 6.1.1.4'
Zn Zn 0.2839 1.4301 'International Tables Vol C Tables 4.2.6.8 and 6.1.1.4'

loop_
_geom_angle_atom_site_label_1
_geom_angle_atom_site_label_2
_geom_angle_atom_site_label_3
_geom_angle_site_symmetry_1
_geom_angle_site_symmetry_3
_geom_angle
O2 Zn1 O2 . 3_665 180.0
O2 Zn1 O3 . 3_665 92.22(9)
O2 Zn1 O3 3_665 3_665 87.78(9)
O2 Zn1 O3 . . 87.78(9)
O2 Zn1 O3 3_665 . 92.22(9)
O3 Zn1 O3 3_665 . 180.00(13)
O2 Zn1 O4 . . 92.38(8)
O2 Zn1 O4 3_665 . 87.62(8)
O3 Zn1 O4 3_665 . 92.82(9)
O3 Zn1 O4 . . 87.18(9)
O2 Zn1 O4 . 3_665 87.62(8)
O2 Zn1 O4 3_665 3_665 92.38(8)
O3 Zn1 O4 3_665 3_665 87.18(9)
O3 Zn1 O4 . 3_665 92.82(9)
O4 Zn1 O4 . 3_665 180.0
C6 O3 Zn1 . . 120.79(19)
C5 O2 Zn1 . . 132.0(2)
C1 N1 C6 . . 125.8(3)
C1 N1 H4 . . 117.1
C6 N1 H4 . . 117.1
Zn1 O4 H6 . . 116.3
Zn1 O4 H5 . . 116.4
H6 O4 H5 . . 111.5
O2 C5 O1 . . 121.3(3)
O2 C5 C4 . . 121.3(3)
O1 C5 C4 . . 117.4(3)
C3 C4 C6 . . 118.4(3)
C3 C4 C5 . . 119.1(3)
C6 C4 C5 . . 122.6(3)
C4 C3 C2 . . 123.1(3)
C4 C3 H1 . . 118.4
C2 C3 H1 . . 118.4
O3 C6 N1 . . 117.6(3)
O3 C6 C4 . . 127.1(3)
N1 C6 C4 . . 115.3(3)
N1 C1 C2 . . 119.8(3)
N1 C1 H3 . . 120.1
C2 C1 H3 . . 120.1
C1 C2 C3 . . 117.6(3)
C1 C2 H2 . . 121.2
C3 C2 H2 . . 121.2

loop_
_geom_bond_atom_site_label_1
_geom_bond_atom_site_label_2
_geom_bond_site_symmetry_2
_geom_bond_distance
Zn1 O2 . 1.996(2)
Zn1 O2 3_665 1.996(2)
Zn1 O3 3_665 2.124(2)
Zn1 O3 . 2.124(2)
Zn1 O4 . 2.131(3)
Zn1 O4 3_665 2.131(3)
O3 C6 . 1.270(4)
O2 C5 . 1.256(4)
N1 C1 . 1.345(4)
N1 C6 . 1.362(4)
N1 H4 . 0.8600
O1 C5 . 1.261(4)
O4 H6 . 0.8415
O4 H5 . 0.8440
C5 C4 . 1.500(4)
C4 C3 . 1.374(4)
C4 C6 . 1.438(4)
C3 C2 . 1.390(5)
C3 H1 . 0.9300
C1 C2 . 1.361(5)
C1 H3 . 0.9300
C2 H2 . 0.9300

loop_
_geom_hbond_atom_site_label_D
_geom_hbond_atom_site_label_H
_geom_hbond_atom_site_label_A
_geom_hbond_site_symmetry_A
_geom_hbond_distance_DH
_geom_hbond_distance_HA
_geom_hbond_distance_DA
_geom_hbond_angle_DHA
N1 H4 O3 3_765 0.86 2.06 2.895(4) 162.2
O4 H5 O1 4_566 0.84 1.88 2.711(3) 170.1
O4 H6 O1 2_655 0.84 1.98 2.798(3) 165.2

loop_
_geom_torsion_atom_site_label_1
_geom_torsion_atom_site_label_2
_geom_torsion_atom_site_label_3
_geom_torsion_atom_site_label_4
_geom_torsion_site_symmetry_1
_geom_torsion
O2 Zn1 O3 C6 . -30.0(2)
O2 Zn1 O3 C6 3_665 150.0(2)
O4 Zn1 O3 C6 . 62.5(2)
O4 Zn1 O3 C6 3_665 -117.5(2)
O3 Zn1 O2 C5 3_665 -164.5(3)
O3 Zn1 O2 C5 . 15.5(3)
O4 Zn1 O2 C5 . -71.6(3)
O4 Zn1 O2 C5 3_665 108.4(3)
Zn1 O2 C5 O1 . -177.9(2)
Zn1 O2 C5 C4 . 2.3(4)
O2 C5 C4 C3 . 165.9(3)
O1 C5 C4 C3 . -13.9(4)
O2 C5 C4 C6 . -14.5(5)
O1 C5 C4 C6 . 165.6(3)
C6 C4 C3 C2 . 2.1(5)
C5 C4 C3 C2 . -178.3(3)
Zn1 O3 C6 N1 . -153.4(2)
Zn1 O3 C6 C4 . 29.8(4)
C1 N1 C6 O3 . -176.6(3)
C1 N1 C6 C4 . 0.6(5)
C3 C4 C6 O3 . 175.3(3)
C5 C4 C6 O3 . -4.3(5)
C3 C4 C6 N1 . -1.6(4)
C5 C4 C6 N1 . 178.8(3)
C6 N1 C1 C2 . 0.0(6)
N1 C1 C2 C3 . 0.4(6)
C4 C3 C2 C1 . -1.5(6)
